data_2014410
loop_
_publ_author_name
'Liange de Oliveira Diehl'
'M\'arcia R. Siqueira'
'Robert A. Burrow'

_publ_section_title
Bis(\m-diphenylphosphinato-\k^2^<i>O</i>:<i>O</i>')bis[aqua(diphenylphosphinato-\k<i>O</i>)bis(pyridine-\k<i>N</i>)cobalt(II)]
_journal_coeditor_code SQ1241
_journal_issue 2
_journal_name_full 'Acta Crystallographica Section C'
_journal_page_first m67
_journal_page_last m69
_journal_paper_doi 10.1107/S0108270106000680
_journal_volume 62
_journal_year 2006
_chemical_formula_iupac '[Co2 (C12 H10 O2 P)4 (C5 H5 N)4 (H2 O)2]'
_chemical_formula_moiety 'C68 H64 Co2 N4 O10 P4'
_chemical_formula_sum 'C68 H64 Co2 N4 O10 P4'
_chemical_formula_weight 1338.97
_chemical_name_systematic
;
Bis(\m-diphenylphosphinato-\k^2^O:O')bis[aqua(diphenylphosphinato-
\kO)bis(pyridine-\kN)cobalt(II)]
;
_space_group_IT_number 2
_symmetry_cell_setting triclinic
_symmetry_space_group_name_Hall '-P 1'
_symmetry_space_group_name_H-M 'P -1'
_atom_sites_solution_hydrogens geom
_atom_sites_solution_primary direct
_atom_sites_solution_secondary difmap
_audit_creation_method 'Hand edited file from SHELXL97'
_cell_angle_alpha 91.609(2)
_cell_angle_beta 90.390(2)
_cell_angle_gamma 92.774(2)
_cell_formula_units_Z 1
_cell_length_a 10.7871(4)
_cell_length_b 11.8221(4)
_cell_length_c 12.7061(5)
_cell_measurement_reflns_used 8177
_cell_measurement_temperature 294(2)
_cell_measurement_theta_max 25.93
_cell_measurement_theta_min 2.99
_cell_volume 1617.77(10)
_computing_cell_refinement 'SAINT (Bruker, 2004)'
_computing_data_collection 'COSMO, APEX2 and BIS (Bruker, 2004)'
_computing_data_reduction SAINT
_computing_molecular_graphics 'ORTEP-3 for Windows (Farrugia, 1997)'
_computing_publication_material SHELXL97
_computing_structure_refinement 'SHELXL97 (Sheldrick, 1997)'
_computing_structure_solution 'SHELXS97 (Sheldrick, 1997)'
_diffrn_ambient_temperature 294(2)
_diffrn_measured_fraction_theta_full 0.992
_diffrn_measured_fraction_theta_max 0.992
_diffrn_measurement_device_type 'Make? Model? CCD area-detector'
_diffrn_measurement_method '\f and \w'
_diffrn_radiation_monochromator graphite
_diffrn_radiation_source 'fine-focus sealed tube'
_diffrn_radiation_type MoK\a
_diffrn_radiation_wavelength 0.71073
_diffrn_reflns_av_R_equivalents 0.0273
_diffrn_reflns_av_sigmaI/netI 0.0395
_diffrn_reflns_limit_h_max 14
_diffrn_reflns_limit_h_min -15
_diffrn_reflns_limit_k_max 16
_diffrn_reflns_limit_k_min -16
_diffrn_reflns_limit_l_max 15
_diffrn_reflns_limit_l_min -17
_diffrn_reflns_number 30066
_diffrn_reflns_theta_full 29.62
_diffrn_reflns_theta_max 29.62
_diffrn_reflns_theta_min 3.11
_diffrn_standards_number 0
_exptl_absorpt_coefficient_mu 0.673
_exptl_absorpt_correction_T_max 0.950
_exptl_absorpt_correction_T_min 0.745
_exptl_absorpt_correction_type multi-scan
_exptl_absorpt_process_details '(SADABS; Bruker, 2004; values rescaled by 0.95)'
_exptl_crystal_colour red
_exptl_crystal_density_diffrn 1.374
_exptl_crystal_density_method 'not measured'
_exptl_crystal_description 'rectangular plate'
_exptl_crystal_F_000 694
_exptl_crystal_size_max 0.25
_exptl_crystal_size_mid 0.15
_exptl_crystal_size_min 0.07
_refine_diff_density_max 0.363
_refine_diff_density_min -0.343
_refine_ls_extinction_method none
_refine_ls_goodness_of_fit_ref 1.056
_refine_ls_hydrogen_treatment mixed
_refine_ls_matrix_type full
_refine_ls_number_parameters 405
_refine_ls_number_reflns 9046
_refine_ls_number_restraints 0
_refine_ls_restrained_S_all 1.056
_refine_ls_R_factor_all 0.0565
_refine_ls_R_factor_gt 0.0337
_refine_ls_shift/su_max 0.001
_refine_ls_shift/su_mean 0.000
_refine_ls_structure_factor_coef Fsqd
_refine_ls_weighting_details 'calc w = 1/[\s^2^(Fo^2^)+(0.0464P)^2^+0.0829P] where P=(Fo^2^+2Fc^2^)/3'
_refine_ls_weighting_scheme calc
_refine_ls_wR_factor_gt 0.0843
_refine_ls_wR_factor_ref 0.0910
_reflns_number_gt 6553
_reflns_number_total 9046
_reflns_threshold_expression I>2\s(I)
_cod_data_source_file sq1241.cif
_cod_data_source_block I
_cod_depositor_comments
;
The following automatic conversions were performed:
'_symmetry_cell_setting' value 'Triclinic' changed to 'triclinic'
according to '/home/saulius/struct/CIF-dictionaries/cif_core.dic'
dictionary named 'cif_core.dic' version 2.4.1 from 2010-06-29.

Automatic conversion script
Id: cif_fix_enum 1527 2010-12-29 10:47:43Z saulius 

The following automatic conversions were performed:

'_symmetry_cell_setting' value 'Triclinic' changed to 'triclinic'
according to /home/saulius/struct/CIF-dictionaries/cif_core.dic
dictionary named 'cif_core.dic' version 2.4.1 from 2010-06-29.

Automatic conversion script
Id: cif_fix_values 1715 2011-07-08 13:25:40Z adriana 
;
_cod_database_code 2014410
_cod_database_fobs_code 2014410

loop_
_symmetry_equiv_pos_as_xyz
'x, y, z'
'-x, -y, -z'

loop_
_atom_site_label
_atom_site_fract_x
_atom_site_fract_y
_atom_site_fract_z
_atom_site_U_iso_or_equiv
_atom_site_adp_type
_atom_site_calc_flag
_atom_site_refinement_flags
_atom_site_occupancy
_atom_site_disorder_assembly
_atom_site_disorder_group
_atom_site_type_symbol
Co1 -0.042427(17) 0.793703(16) 0.543293(15) 0.03148(7) Uani d . 1 . . Co
O1 -0.07581(12) 0.62860(10) 0.45988(11) 0.0438(3) Uani d . 1 . . O
H1A -0.084(2) 0.580(2) 0.503(2) 0.094(9) Uiso d . 1 . . H
H1B -0.023(2) 0.5913(19) 0.4148(18) 0.076(7) Uiso d . 1 . . H
P1 0.04492(3) 0.94060(3) 0.32883(3) 0.03181(9) Uani d . 1 . . P
P2 -0.12272(4) 0.59588(3) 0.71552(3) 0.03532(10) Uani d . 1 . . P
O11 0.04267(10) 0.84765(9) 0.40690(8) 0.0399(2) Uani d . 1 . . O
O12 0.02099(9) 1.05784(9) 0.36801(8) 0.0381(2) Uani d . 1 . . O
O21 -0.12801(10) 0.71190(9) 0.66979(8) 0.0399(2) Uani d . 1 . . O
O22 -0.09488(11) 0.49954(10) 0.64168(9) 0.0466(3) Uani d . 1 . . O
N11 -0.22510(11) 0.83720(12) 0.48892(10) 0.0397(3) Uani d . 1 . . N
N21 0.13946(12) 0.74678(11) 0.59669(10) 0.0398(3) Uani d . 1 . . N
C12 -0.24886(15) 0.94110(16) 0.45808(13) 0.0466(4) Uani d . 1 . . C
H12 -0.1861 0.9977 0.4647 0.056 Uiso calc R 1 . . H
C13 -0.36176(18) 0.9686(2) 0.41697(16) 0.0663(6) Uani d . 1 . . C
H13 -0.3744 1.0421 0.3965 0.080 Uiso calc R 1 . . H
C14 -0.45519(19) 0.8859(2) 0.40667(18) 0.0773(7) Uani d . 1 . . C
H14 -0.5322 0.9019 0.3789 0.093 Uiso calc R 1 . . H
C15 -0.43188(18) 0.7796(2) 0.43840(19) 0.0761(7) Uani d . 1 . . C
H15 -0.4935 0.7219 0.4326 0.091 Uiso calc R 1 . . H
C16 -0.31711(16) 0.75796(18) 0.47908(16) 0.0578(5) Uani d . 1 . . C
H16 -0.3031 0.6851 0.5006 0.069 Uiso calc R 1 . . H
C22 0.18620(17) 0.78306(17) 0.68899(14) 0.0562(5) Uani d . 1 . . C
H22 0.1411 0.8326 0.7300 0.067 Uiso calc R 1 . . H
C23 0.2995(2) 0.7503(2) 0.72717(18) 0.0817(7) Uani d . 1 . . C
H23 0.3294 0.7777 0.7923 0.098 Uiso calc R 1 . . H
C24 0.3664(2) 0.6779(3) 0.6682(2) 0.0896(8) Uani d . 1 . . C
H24 0.4435 0.6562 0.6913 0.108 Uiso calc R 1 . . H
C25 0.3174(2) 0.6377(2) 0.5743(2) 0.0817(7) Uani d . 1 . . C
H25 0.3590 0.5854 0.5335 0.098 Uiso calc R 1 . . H
C26 0.20596(17) 0.67546(18) 0.54086(17) 0.0613(5) Uani d . 1 . . C
H26 0.1753 0.6497 0.4755 0.074 Uiso calc R 1 . . H
C111 -0.06784(13) 0.90225(13) 0.22533(12) 0.0360(3) Uani d . 1 . . C
C112 -0.14454(15) 0.80533(15) 0.23096(14) 0.0486(4) Uani d . 1 . . C
H112 -0.1352 0.7559 0.2858 0.058 Uiso calc R 1 . . H
C113 -0.23587(18) 0.78191(19) 0.15419(17) 0.0666(6) Uani d . 1 . . C
H113 -0.2873 0.7168 0.1583 0.080 Uiso calc R 1 . . H
C114 -0.25071(18) 0.8536(2) 0.07287(16) 0.0651(6) Uani d . 1 . . C
H114 -0.3131 0.8381 0.0230 0.078 Uiso calc R 1 . . H
C115 -0.17361(19) 0.9479(2) 0.06522(16) 0.0661(6) Uani d . 1 . . C
H115 -0.1818 0.9955 0.0088 0.079 Uiso calc R 1 . . H
C116 -0.08285(17) 0.97290(16) 0.14153(13) 0.0519(4) Uani d . 1 . . C
H116 -0.0315 1.0379 0.1363 0.062 Uiso calc R 1 . . H
C121 0.19261(13) 0.94414(13) 0.26142(12) 0.0364(3) Uani d . 1 . . C
C122 0.23789(16) 0.84600(16) 0.21651(15) 0.0523(4) Uani d . 1 . . C
H122 0.1934 0.7773 0.2234 0.063 Uiso calc R 1 . . H
C123 0.34754(18) 0.8492(2) 0.16203(18) 0.0661(5) Uani d . 1 . . C
H123 0.3762 0.7831 0.1315 0.079 Uiso calc R 1 . . H
C124 0.41535(17) 0.9506(2) 0.15253(17) 0.0640(6) Uani d . 1 . . C
H124 0.4899 0.9527 0.1161 0.077 Uiso calc R 1 . . H
C125 0.37245(16) 1.04800(18) 0.19685(16) 0.0574(5) Uani d . 1 . . C
H125 0.4186 1.1160 0.1909 0.069 Uiso calc R 1 . . H
C126 0.26103(14) 1.04625(15) 0.25035(14) 0.0452(4) Uani d . 1 . . C
H126 0.2318 1.1131 0.2789 0.054 Uiso calc R 1 . . H
C211 -0.27268(14) 0.56336(14) 0.77409(12) 0.0387(3) Uani d . 1 . . C
C212 -0.34052(17) 0.46441(16) 0.74599(16) 0.0565(5) Uani d . 1 . . C
H212 -0.3082 0.4133 0.6978 0.068 Uiso calc R 1 . . H
C213 -0.45587(18) 0.4413(2) 0.7893(2) 0.0740(6) Uani d . 1 . . C
H213 -0.5012 0.3753 0.7689 0.089 Uiso calc R 1 . . H
C214 -0.50391(18) 0.5142(2) 0.86130(19) 0.0714(6) Uani d . 1 . . C
H214 -0.5812 0.4976 0.8906 0.086 Uiso calc R 1 . . H
C215 -0.43786(18) 0.6117(2) 0.89028(17) 0.0669(6) Uani d . 1 . . C
H215 -0.4705 0.6616 0.9395 0.080 Uiso calc R 1 . . H
C216 -0.32386(16) 0.63651(17) 0.84745(15) 0.0539(5) Uani d . 1 . . C
H216 -0.2801 0.7034 0.8678 0.065 Uiso calc R 1 . . H
C221 -0.01321(14) 0.60411(14) 0.82419(13) 0.0400(4) Uani d . 1 . . C
C222 0.05977(15) 0.51357(16) 0.84572(15) 0.0505(4) Uani d . 1 . . C
H222 0.0532 0.4479 0.8036 0.061 Uiso calc R 1 . . H
C223 0.14225(17) 0.5214(2) 0.92992(16) 0.0621(5) Uani d . 1 . . C
H223 0.1904 0.4604 0.9442 0.074 Uiso calc R 1 . . H
C224 0.15388(19) 0.6175(2) 0.99232(16) 0.0691(6) Uani d . 1 . . C
H224 0.2107 0.6222 1.0478 0.083 Uiso calc R 1 . . H
C225 0.0807(2) 0.70803(19) 0.97257(16) 0.0681(6) Uani d . 1 . . C
H225 0.0872 0.7732 1.0154 0.082 Uiso calc R 1 . . H
C226 -0.00178(18) 0.70071(16) 0.88905(15) 0.0537(4) Uani d . 1 . . C
H226 -0.0506 0.7615 0.8759 0.064 Uiso calc R 1 . . H

loop_
_atom_site_aniso_label
_atom_site_aniso_U_11
_atom_site_aniso_U_22
_atom_site_aniso_U_33
_atom_site_aniso_U_12
_atom_site_aniso_U_13
_atom_site_aniso_U_23
Co1 0.03972(10) 0.02566(11) 0.02907(11) -0.00004(8) -0.00007(8) 0.00363(8)
O1 0.0582(7) 0.0329(7) 0.0404(7) 0.0017(5) 0.0068(5) 0.0019(6)
P1 0.04062(18) 0.0272(2) 0.02746(19) -0.00090(14) 0.00116(14) 0.00179(15)
P2 0.0457(2) 0.0279(2) 0.0325(2) 0.00080(15) 0.00630(16) 0.00445(16)
O11 0.0534(6) 0.0337(6) 0.0332(6) 0.0016(5) 0.0041(5) 0.0082(5)
O12 0.0487(5) 0.0295(6) 0.0356(6) -0.0009(4) 0.0027(4) -0.0024(4)
O21 0.0555(6) 0.0287(6) 0.0360(6) 0.0024(5) 0.0080(5) 0.0066(5)
O22 0.0650(7) 0.0338(6) 0.0411(6) 0.0040(5) 0.0115(5) -0.0007(5)
N11 0.0424(6) 0.0401(8) 0.0365(7) 0.0011(5) -0.0007(5) 0.0031(6)
N21 0.0449(7) 0.0360(7) 0.0389(7) 0.0020(6) 0.0000(5) 0.0059(6)
C12 0.0475(8) 0.0493(11) 0.0436(9) 0.0062(7) 0.0014(7) 0.0059(8)
C13 0.0594(11) 0.0765(15) 0.0657(13) 0.0227(10) -0.0013(10) 0.0176(11)
C14 0.0504(11) 0.112(2) 0.0707(15) 0.0126(12) -0.0115(10) 0.0149(14)
C15 0.0497(10) 0.0930(19) 0.0834(16) -0.0168(11) -0.0098(10) 0.0011(14)
C16 0.0522(9) 0.0550(12) 0.0652(12) -0.0083(8) -0.0039(9) 0.0057(10)
C22 0.0594(10) 0.0657(13) 0.0441(10) 0.0059(9) -0.0054(8) 0.0060(9)
C23 0.0708(13) 0.117(2) 0.0587(14) 0.0092(14) -0.0219(11) 0.0173(14)
C24 0.0629(13) 0.114(2) 0.0963(19) 0.0292(14) -0.0099(13) 0.0356(17)
C25 0.0624(12) 0.0748(17) 0.110(2) 0.0253(11) 0.0011(13) 0.0028(15)
C26 0.0539(10) 0.0578(13) 0.0721(14) 0.0093(9) -0.0020(9) -0.0093(10)
C111 0.0425(7) 0.0334(8) 0.0318(8) 0.0015(6) 0.0014(6) -0.0030(6)
C112 0.0573(9) 0.0438(10) 0.0433(10) -0.0091(8) 0.0032(7) -0.0047(8)
C113 0.0594(11) 0.0690(14) 0.0677(14) -0.0203(10) 0.0020(10) -0.0228(11)
C114 0.0567(10) 0.0878(17) 0.0497(11) 0.0090(10) -0.0130(9) -0.0222(11)
C115 0.0778(13) 0.0751(15) 0.0462(11) 0.0147(11) -0.0172(10) 0.0001(10)
C116 0.0673(11) 0.0461(11) 0.0420(10) -0.0008(8) -0.0105(8) 0.0045(8)
C121 0.0412(7) 0.0379(9) 0.0303(8) 0.0039(6) 0.0003(6) 0.0033(6)
C122 0.0557(10) 0.0435(11) 0.0578(11) 0.0065(8) 0.0065(8) -0.0040(9)
C123 0.0612(11) 0.0648(14) 0.0733(14) 0.0195(10) 0.0144(10) -0.0080(11)
C124 0.0439(9) 0.0837(16) 0.0661(13) 0.0143(10) 0.0156(9) 0.0127(12)
C125 0.0482(9) 0.0569(13) 0.0675(13) -0.0015(8) 0.0084(9) 0.0157(10)
C126 0.0470(8) 0.0417(10) 0.0473(10) 0.0016(7) 0.0057(7) 0.0070(8)
C211 0.0451(8) 0.0362(9) 0.0353(8) 0.0014(6) 0.0015(6) 0.0094(7)
C212 0.0575(10) 0.0452(11) 0.0663(13) -0.0060(8) 0.0043(9) 0.0018(9)
C213 0.0574(11) 0.0683(15) 0.0949(18) -0.0217(10) 0.0033(11) 0.0165(13)
C214 0.0477(10) 0.0944(19) 0.0730(15) -0.0036(11) 0.0110(10) 0.0275(14)
C215 0.0601(11) 0.0871(17) 0.0544(12) 0.0109(11) 0.0175(9) 0.0023(11)
C216 0.0552(10) 0.0567(12) 0.0496(11) -0.0005(8) 0.0085(8) -0.0021(9)
C221 0.0445(8) 0.0371(9) 0.0387(8) -0.0017(7) 0.0060(6) 0.0092(7)
C222 0.0500(9) 0.0478(11) 0.0547(11) 0.0080(8) 0.0059(8) 0.0100(9)
C223 0.0489(9) 0.0760(15) 0.0636(13) 0.0137(9) 0.0032(9) 0.0253(11)
C224 0.0633(12) 0.0883(17) 0.0547(12) -0.0131(11) -0.0127(10) 0.0177(12)
C225 0.0866(14) 0.0638(14) 0.0520(12) -0.0139(11) -0.0140(10) 0.0028(10)
C226 0.0671(11) 0.0425(10) 0.0511(11) -0.0017(8) -0.0061(9) 0.0051(8)

loop_
_atom_type_symbol
_atom_type_description
_atom_type_scat_dispersion_real
_atom_type_scat_dispersion_imag
_atom_type_scat_source
C C 0.0033 0.0016 'International Tables Vol C Tables 4.2.6.8 and 6.1.1.4'
H H 0.0000 0.0000 'International Tables Vol C Tables 4.2.6.8 and 6.1.1.4'
N N 0.0061 0.0033 'International Tables Vol C Tables 4.2.6.8 and 6.1.1.4'
O O 0.0106 0.0060 'International Tables Vol C Tables 4.2.6.8 and 6.1.1.4'
P P 0.1023 0.0942 'International Tables Vol C Tables 4.2.6.8 and 6.1.1.4'
Co Co 0.3494 0.9721 'International Tables Vol C Tables 4.2.6.8 and 6.1.1.4'

loop_
_geom_angle_atom_site_label_1
_geom_angle_atom_site_label_2
_geom_angle_atom_site_label_3
_geom_angle_site_symmetry_1
_geom_angle_site_symmetry_3
_geom_angle
_geom_angle_publ_flag
O11 Co1 O12 . 2_576 98.71(4) y
O12 Co1 O21 2_576 . 90.72(4) y
O11 Co1 O21 . . 170.41(4) y
O12 Co1 N11 2_576 . 91.74(5) y
O11 Co1 N11 . . 92.90(5) y
O21 Co1 N11 . . 88.52(5) y
O12 Co1 N21 2_576 . 89.33(5) y
O11 Co1 N21 . . 87.26(5) y
O21 Co1 N21 . . 91.15(5) y
N11 Co1 N21 . . 178.88(5) ?
O12 Co1 O1 2_576 . 174.84(5) ?
O11 Co1 O1 . . 86.42(5) y
O21 Co1 O1 . . 84.18(5) y
N11 Co1 O1 . . 87.34(5) y
N21 Co1 O1 . . 91.56(5) y
O12 Co1 Co1 2_576 2_576 45.76(3) ?
O11 Co1 Co1 . 2_576 55.87(3) ?
O21 Co1 Co1 . 2_576 133.65(3) ?
N11 Co1 Co1 . 2_576 79.51(4) ?
N21 Co1 Co1 . 2_576 101.48(4) ?
O1 Co1 Co1 . 2_576 138.80(4) ?
Co1 O1 H1A . . 108.3(19) ?
Co1 O1 H1B . . 128.3(14) ?
H1A O1 H1B . . 98(2) ?
O11 P1 O12 . . 118.11(6) y
O12 P1 C121 . . 108.51(7) ?
O11 P1 C121 . . 109.05(7) ?
O12 P1 C111 . . 107.87(7) ?
O11 P1 C111 . . 108.42(7) ?
C121 P1 C111 . . 103.96(7) ?
O21 P2 O22 . . 117.37(6) y
O22 P2 C221 . . 110.22(7) ?
O21 P2 C221 . . 108.40(7) ?
O22 P2 C211 . . 107.74(7) ?
O21 P2 C211 . . 107.05(7) ?
C221 P2 C211 . . 105.36(7) ?
P1 O11 Co1 . . 142.74(7) ?
P1 O12 Co1 . 2_576 158.85(7) ?
P2 O21 Co1 . . 134.88(7) ?
C16 N11 C12 . . 116.99(14) ?
C16 N11 Co1 . . 120.53(12) ?
C12 N11 Co1 . . 122.36(10) ?
C22 N21 C26 . . 116.81(15) ?
C22 N21 Co1 . . 121.65(12) ?
C26 N21 Co1 . . 121.43(11) ?
N11 C12 C13 . . 123.25(17) ?
N11 C12 H12 . . 118.4 ?
C13 C12 H12 . . 118.4 ?
C14 C13 C12 . . 119.0(2) ?
C14 C13 H13 . . 120.5 ?
C12 C13 H13 . . 120.5 ?
C15 C14 C13 . . 118.09(18) ?
C15 C14 H14 . . 121.0 ?
C13 C14 H14 . . 121.0 ?
C14 C15 C16 . . 119.91(19) ?
C14 C15 H15 . . 120.0 ?
C16 C15 H15 . . 120.0 ?
N11 C16 C15 . . 122.7(2) ?
N11 C16 H16 . . 118.6 ?
C15 C16 H16 . . 118.6 ?
N21 C22 C23 . . 122.9(2) ?
N21 C22 H22 . . 118.6 ?
C23 C22 H22 . . 118.6 ?
C24 C23 C22 . . 119.2(2) ?
C24 C23 H23 . . 120.4 ?
C22 C23 H23 . . 120.4 ?
C23 C24 C25 . . 118.3(2) ?
C23 C24 H24 . . 120.9 ?
C25 C24 H24 . . 120.9 ?
C24 C25 C26 . . 119.2(2) ?
C24 C25 H25 . . 120.4 ?
C26 C25 H25 . . 120.4 ?
N21 C26 C25 . . 123.6(2) ?
N21 C26 H26 . . 118.2 ?
C25 C26 H26 . . 118.2 ?
C112 C111 C116 . . 118.56(15) ?
C112 C111 P1 . . 121.04(12) ?
C116 C111 P1 . . 120.32(12) ?
C111 C112 C113 . . 119.87(18) ?
C111 C112 H112 . . 120.1 ?
C113 C112 H112 . . 120.1 ?
C114 C113 C112 . . 120.78(18) ?
C114 C113 H113 . . 119.6 ?
C112 C113 H113 . . 119.6 ?
C115 C114 C113 . . 119.79(17) ?
C115 C114 H114 . . 120.1 ?
C113 C114 H114 . . 120.1 ?
C114 C115 C116 . . 120.10(19) ?
C114 C115 H115 . . 120.0 ?
C116 C115 H115 . . 120.0 ?
C111 C116 C115 . . 120.88(18) ?
C111 C116 H116 . . 119.6 ?
C115 C116 H116 . . 119.6 ?
C122 C121 C126 . . 118.63(15) ?
C122 C121 P1 . . 120.75(12) ?
C126 C121 P1 . . 120.59(12) ?
C123 C122 C121 . . 120.85(18) ?
C123 C122 H122 . . 119.6 ?
C121 C122 H122 . . 119.6 ?
C122 C123 C124 . . 120.06(19) ?
C122 C123 H123 . . 120.0 ?
C124 C123 H123 . . 120.0 ?
C125 C124 C123 . . 119.83(18) ?
C125 C124 H124 . . 120.1 ?
C123 C124 H124 . . 120.1 ?
C124 C125 C126 . . 120.67(18) ?
C124 C125 H125 . . 119.7 ?
C126 C125 H125 . . 119.7 ?
C125 C126 C121 . . 119.95(17) ?
C125 C126 H126 . . 120.0 ?
C121 C126 H126 . . 120.0 ?
C212 C211 C216 . . 117.81(16) ?
C212 C211 P2 . . 120.68(14) ?
C216 C211 P2 . . 121.51(13) ?
C213 C212 C211 . . 120.4(2) ?
C213 C212 H212 . . 119.8 ?
C211 C212 H212 . . 119.8 ?
C214 C213 C212 . . 120.7(2) ?
C214 C213 H213 . . 119.6 ?
C212 C213 H213 . . 119.6 ?
C213 C214 C215 . . 119.59(19) ?
C213 C214 H214 . . 120.2 ?
C215 C214 H214 . . 120.2 ?
C214 C215 C216 . . 120.5(2) ?
C214 C215 H215 . . 119.8 ?
C216 C215 H215 . . 119.8 ?
C215 C216 C211 . . 120.99(19) ?
C215 C216 H216 . . 119.5 ?
C211 C216 H216 . . 119.5 ?
C226 C221 C222 . . 118.61(16) ?
C226 C221 P2 . . 120.47(13) ?
C222 C221 P2 . . 120.91(13) ?
C223 C222 C221 . . 119.92(18) ?
C223 C222 H222 . . 120.0 ?
C221 C222 H222 . . 120.0 ?
C224 C223 C222 . . 120.93(19) ?
C224 C223 H223 . . 119.5 ?
C222 C223 H223 . . 119.5 ?
C223 C224 C225 . . 119.81(18) ?
C223 C224 H224 . . 120.1 ?
C225 C224 H224 . . 120.1 ?
C226 C225 C224 . . 119.5(2) ?
C226 C225 H225 . . 120.2 ?
C224 C225 H225 . . 120.2 ?
C225 C226 C221 . . 121.18(19) ?
C225 C226 H226 . . 119.4 ?
C221 C226 H226 . . 119.4 ?

loop_
_geom_bond_atom_site_label_1
_geom_bond_atom_site_label_2
_geom_bond_site_symmetry_2
_geom_bond_distance
_geom_bond_publ_flag
Co1 O1 . 2.2076(12) y
Co1 O11 . 2.0687(11) y
Co1 O12 2_576 2.0615(10) y
Co1 O21 . 2.0957(10) y
Co1 N11 . 2.1736(12) y
Co1 N21 . 2.1740(12) y
Co1 Co1 2_576 5.0718(4) y
O1 H1A . 0.81(3) ?
O1 H1B . 0.93(2) ?
P1 O11 . 1.5004(11) y
P1 O12 . 1.4944(11) y
P1 C121 . 1.8133(15) ?
P1 C111 . 1.8182(14) ?
P2 O21 . 1.5081(11) y
P2 O22 . 1.4982(12) y
P2 C221 . 1.8085(16) ?
P2 C211 . 1.8139(16) ?
O12 Co1 2_576 2.0615(10) ?
N11 C16 . 1.334(2) ?
N11 C12 . 1.336(2) ?
N21 C22 . 1.325(2) ?
N21 C26 . 1.327(2) ?
C12 C13 . 1.379(2) ?
C12 H12 . 0.9300 ?
C13 C14 . 1.373(3) ?
C13 H13 . 0.9300 ?
C14 C15 . 1.365(3) ?
C14 H14 . 0.9300 ?
C15 C16 . 1.377(3) ?
C15 H15 . 0.9300 ?
C16 H16 . 0.9300 ?
C22 C23 . 1.389(3) ?
C22 H22 . 0.9300 ?
C23 C24 . 1.358(4) ?
C23 H23 . 0.9300 ?
C24 C25 . 1.366(4) ?
C24 H24 . 0.9300 ?
C25 C26 . 1.371(3) ?
C25 H25 . 0.9300 ?
C26 H26 . 0.9300 ?
C111 C112 . 1.384(2) ?
C111 C116 . 1.385(2) ?
C112 C113 . 1.394(2) ?
C112 H112 . 0.9300 ?
C113 C114 . 1.368(3) ?
C113 H113 . 0.9300 ?
C114 C115 . 1.364(3) ?
C114 H114 . 0.9300 ?
C115 C116 . 1.389(2) ?
C115 H115 . 0.9300 ?
C116 H116 . 0.9300 ?
C121 C122 . 1.390(2) ?
C121 C126 . 1.395(2) ?
C122 C123 . 1.374(3) ?
C122 H122 . 0.9300 ?
C123 C124 . 1.383(3) ?
C123 H123 . 0.9300 ?
C124 C125 . 1.369(3) ?
C124 H124 . 0.9300 ?
C125 C126 . 1.384(2) ?
C125 H125 . 0.9300 ?
C126 H126 . 0.9300 ?
C211 C212 . 1.386(2) ?
C211 C216 . 1.389(2) ?
C212 C213 . 1.382(3) ?
C212 H212 . 0.9300 ?
C213 C214 . 1.362(3) ?
C213 H213 . 0.9300 ?
C214 C215 . 1.366(3) ?
C214 H214 . 0.9300 ?
C215 C216 . 1.370(3) ?
C215 H215 . 0.9300 ?
C216 H216 . 0.9300 ?
C221 C226 . 1.389(2) ?
C221 C222 . 1.391(2) ?
C222 C223 . 1.385(2) ?
C222 H222 . 0.9300 ?
C223 C224 . 1.367(3) ?
C223 H223 . 0.9300 ?
C224 C225 . 1.388(3) ?
C224 H224 . 0.9300 ?
C225 C226 . 1.378(2) ?
C225 H225 . 0.9300 ?
C226 H226 . 0.9300 ?

loop_
_geom_hbond_atom_site_label_D
_geom_hbond_atom_site_label_H
_geom_hbond_atom_site_label_A
_geom_hbond_site_symmetry_A
_geom_hbond_distance_DH
_geom_hbond_distance_HA
_geom_hbond_distance_DA
_geom_hbond_angle_DHA
O1 H1A O22 . 0.81(3) 2.02(3) 2.8072(18) 163(3)
O1 H1B O22 2_566 0.93(2) 1.84(2) 2.7464(17) 165(2)

loop_
_geom_torsion_atom_site_label_1
_geom_torsion_atom_site_label_2
_geom_torsion_atom_site_label_3
_geom_torsion_atom_site_label_4
_geom_torsion_site_symmetry_1
_geom_torsion_site_symmetry_4
_geom_torsion
O12 P1 O11 Co1 . . 33.52(13)
C121 P1 O11 Co1 . . 157.94(10)
C111 P1 O11 Co1 . . -89.48(11)
O12 Co1 O11 P1 2_576 . -49.99(11)
N11 Co1 O11 P1 . . 42.21(11)
N21 Co1 O11 P1 . . -138.89(11)
O1 Co1 O11 P1 . . 129.37(11)
Co1 Co1 O11 P1 2_576 . -33.04(9)
O11 P1 O12 Co1 . 2_576 56.6(2)
C121 P1 O12 Co1 . 2_576 -68.1(2)
C111 P1 O12 Co1 . 2_576 179.88(18)
O22 P2 O21 Co1 . . -29.33(12)
C221 P2 O21 Co1 . . 96.29(10)
C211 P2 O21 Co1 . . -150.51(9)
O12 Co1 O21 P2 2_576 . -140.01(9)
O11 Co1 O21 P2 . . 29.6(3)
N11 Co1 O21 P2 . . 128.26(9)
N21 Co1 O21 P2 . . -50.67(9)
O1 Co1 O21 P2 . . 40.79(9)
Co1 Co1 O21 P2 2_576 . -157.78(6)
O12 Co1 N11 C16 2_576 . -140.74(14)
O11 Co1 N11 C16 . . 120.44(14)
O21 Co1 N11 C16 . . -50.07(14)
O1 Co1 N11 C16 . . 34.17(14)
Co1 Co1 N11 C16 2_576 . 174.94(14)
O12 Co1 N11 C12 2_576 . 43.34(13)
O11 Co1 N11 C12 . . -55.47(13)
O21 Co1 N11 C12 . . 134.02(13)
O1 Co1 N11 C12 . . -141.74(13)
Co1 Co1 N11 C12 2_576 . -0.97(12)
O12 Co1 N21 C22 2_576 . 28.19(14)
O11 Co1 N21 C22 . . 126.94(14)
O21 Co1 N21 C22 . . -62.51(14)
O1 Co1 N21 C22 . . -146.72(14)
Co1 Co1 N21 C22 2_576 . 72.60(14)
O12 Co1 N21 C26 2_576 . -155.54(15)
O11 Co1 N21 C26 . . -56.79(15)
O21 Co1 N21 C26 . . 113.75(15)
O1 Co1 N21 C26 . . 29.55(15)
Co1 Co1 N21 C26 2_576 . -111.13(14)
C16 N11 C12 C13 . . -0.4(3)
Co1 N11 C12 C13 . . 175.66(14)
N11 C12 C13 C14 . . -0.1(3)
C12 C13 C14 C15 . . 0.3(3)
C13 C14 C15 C16 . . -0.2(4)
C12 N11 C16 C15 . . 0.6(3)
Co1 N11 C16 C15 . . -175.56(16)
C14 C15 C16 N11 . . -0.3(4)
C26 N21 C22 C23 . . 0.5(3)
Co1 N21 C22 C23 . . 176.98(16)
N21 C22 C23 C24 . . -0.1(4)
C22 C23 C24 C25 . . -1.6(4)
C23 C24 C25 C26 . . 2.8(4)
C22 N21 C26 C25 . . 0.7(3)
Co1 N21 C26 C25 . . -175.70(17)
C24 C25 C26 N21 . . -2.5(4)
O12 P1 C111 C112 . . -124.45(13)
O11 P1 C111 C112 . . 4.54(16)
C121 P1 C111 C112 . . 120.48(14)
O12 P1 C111 C116 . . 52.31(16)
O11 P1 C111 C116 . . -178.70(13)
C121 P1 C111 C116 . . -62.77(16)
C116 C111 C112 C113 . . -1.2(3)
P1 C111 C112 C113 . . 175.66(14)
C111 C112 C113 C114 . . 0.1(3)
C112 C113 C114 C115 . . 1.5(3)
C113 C114 C115 C116 . . -2.0(3)
C112 C111 C116 C115 . . 0.6(3)
P1 C111 C116 C115 . . -176.20(15)
C114 C115 C116 C111 . . 0.9(3)
O12 P1 C121 C122 . . -179.77(12)
O11 P1 C121 C122 . . 50.34(14)
C111 P1 C121 C122 . . -65.15(14)
O12 P1 C121 C126 . . -2.06(14)
O11 P1 C121 C126 . . -131.94(12)
C111 P1 C121 C126 . . 112.56(13)
C126 C121 C122 C123 . . -0.2(3)
P1 C121 C122 C123 . . 177.57(15)
C121 C122 C123 C124 . . 0.9(3)
C122 C123 C124 C125 . . -0.5(3)
C123 C124 C125 C126 . . -0.6(3)
C124 C125 C126 C121 . . 1.4(3)
C122 C121 C126 C125 . . -0.9(2)
P1 C121 C126 C125 . . -178.70(13)
O22 P2 C211 C212 . . -1.28(16)
O21 P2 C211 C212 . . 125.81(14)
C221 P2 C211 C212 . . -118.94(15)
O22 P2 C211 C216 . . 179.28(14)
O21 P2 C211 C216 . . -53.63(15)
C221 P2 C211 C216 . . 61.62(15)
C216 C211 C212 C213 . . 0.8(3)
P2 C211 C212 C213 . . -178.63(16)
C211 C212 C213 C214 . . -1.1(3)
C212 C213 C214 C215 . . 0.7(3)
C213 C214 C215 C216 . . 0.0(3)
C214 C215 C216 C211 . . -0.2(3)
C212 C211 C216 C215 . . -0.2(3)
P2 C211 C216 C215 . . 179.25(15)
O22 P2 C221 C226 . . 165.00(13)
O21 P2 C221 C226 . . 35.29(16)
C211 P2 C221 C226 . . -79.03(15)
O22 P2 C221 C222 . . -16.04(16)
O21 P2 C221 C222 . . -145.75(13)
C211 P2 C221 C222 . . 99.93(14)
C226 C221 C222 C223 . . -0.5(3)
P2 C221 C222 C223 . . -179.44(14)
C221 C222 C223 C224 . . -0.4(3)
C222 C223 C224 C225 . . 1.2(3)
C223 C224 C225 C226 . . -1.0(3)
C224 C225 C226 C221 . . 0.1(3)
C222 C221 C226 C225 . . 0.6(3)
P2 C221 C226 C225 . . 179.59(16)
